data_4084749
loop_
_publ_author_name
'Han, Feifei'
'Wang, Tongdao'
'Li, Jinhua'
'Zhang, Hong'
'Zhang, Laiying'
'He, Xumin'
'Xia, Haiping'

_publ_section_title
;
 Synthesis, Structure, and Reactivity of an Osmacyclopentene Complex
;
_journal_issue 19
_journal_name_full Organometallics
_journal_page_first 5301
_journal_paper_doi 10.1021/om500616s
_journal_volume 33
_journal_year 2014
_chemical_formula_moiety 'C77 H64 Cl2 O Os P4, C24 H20 B, C H2 Cl2'
_chemical_formula_sum 'C102 H86 B Cl4 O Os P4'
_chemical_formula_weight 1794.40
_chemical_name_systematic
; 
 ? 
;
_space_group_IT_number 14
_symmetry_cell_setting monoclinic
_symmetry_space_group_name_Hall '-P 2ybc'
_symmetry_space_group_name_H-M 'P 1 21/c 1'
_atom_sites_solution_hydrogens geom
_atom_sites_solution_primary direct
_atom_sites_solution_secondary difmap
_audit_creation_method SHELXL-97
_cell_angle_alpha 90.00
_cell_angle_beta 101.956(4)
_cell_angle_gamma 90.00
_cell_formula_units_Z 4
_cell_length_a 11.9935(3)
_cell_length_b 37.6087(7)
_cell_length_c 19.3005(8)
_cell_measurement_reflns_used 12646
_cell_measurement_temperature 123(2)
_cell_measurement_theta_max 29.1061
_cell_measurement_theta_min 2.8386
_cell_volume 8516.8(5)
_computing_cell_refinement 'Bruker FRAMBO'
_computing_data_collection 'Bruker FRAMBO'
_computing_data_reduction 'Bruker SAINT'
_computing_molecular_graphics 'Bruker SHELXTL'
_computing_publication_material 'Bruker SHELXTL'
_computing_structure_refinement 'SHELXL-97 (Sheldrick, 1997)'
_computing_structure_solution 'SHELXS-97 (Sheldrick, 1990)'
_diffrn_ambient_temperature 123(2)
_diffrn_measured_fraction_theta_full 0.998
_diffrn_measured_fraction_theta_max 0.998
_diffrn_measurement_device_type 'multiwire proportional'
_diffrn_measurement_method 'phi and omega scans'
_diffrn_radiation_monochromator graphite
_diffrn_radiation_source 'fine-focus sealed tube'
_diffrn_radiation_type MoK\a
_diffrn_radiation_wavelength 0.71073
_diffrn_reflns_av_R_equivalents 0.0554
_diffrn_reflns_av_sigmaI/netI 0.0986
_diffrn_reflns_limit_h_max 14
_diffrn_reflns_limit_h_min -14
_diffrn_reflns_limit_k_max 44
_diffrn_reflns_limit_k_min -44
_diffrn_reflns_limit_l_max 22
_diffrn_reflns_limit_l_min -22
_diffrn_reflns_number 38949
_diffrn_reflns_theta_full 25.00
_diffrn_reflns_theta_max 25.00
_diffrn_reflns_theta_min 2.85
_exptl_absorpt_coefficient_mu 1.748
_exptl_absorpt_correction_T_max 1.00000
_exptl_absorpt_correction_T_min 0.74779
_exptl_absorpt_correction_type multi-scan
_exptl_absorpt_process_details
; 
CrysAlisPro, Oxford Diffraction Ltd., 
Version 1.171.33.46 (release 27-08-2009 CrysAlis171 .NET) 
(compiled Aug 27 2009,17:19:36) 
Empirical absorption correction using spherical harmonics, 
 implemented in SCALE3 ABSPACK scaling algorithm. 
;
_exptl_crystal_colour brown
_exptl_crystal_density_diffrn 1.399
_exptl_crystal_density_method 'not measured'
_exptl_crystal_description block
_exptl_crystal_F_000 3660
_exptl_crystal_size_max 0.40
_exptl_crystal_size_mid 0.20
_exptl_crystal_size_min 0.15
_refine_diff_density_max 1.777
_refine_diff_density_min -1.599
_refine_diff_density_rms 0.158
_refine_ls_extinction_method none
_refine_ls_goodness_of_fit_ref 1.000
_refine_ls_hydrogen_treatment constr
_refine_ls_matrix_type full
_refine_ls_number_parameters 1241
_refine_ls_number_reflns 14965
_refine_ls_number_restraints 1110
_refine_ls_restrained_S_all 0.977
_refine_ls_R_factor_all 0.0923
_refine_ls_R_factor_gt 0.0524
_refine_ls_shift/su_max 0.002
_refine_ls_shift/su_mean 0.000
_refine_ls_structure_factor_coef Fsqd
_refine_ls_weighting_details 'calc w=1/[\s^2^(Fo^2^)+(0.0496P)^2^+55.0123P] where P=(Fo^2^+2Fc^2^)/3'
_refine_ls_weighting_scheme calc
_refine_ls_wR_factor_gt 0.1203
_refine_ls_wR_factor_ref 0.1518
_reflns_number_gt 9277
_reflns_number_total 14965
_reflns_threshold_expression >2sigma(I)
_cod_data_source_file om500616s_si_001.cif
_cod_data_source_block 1
_cod_original_cell_volume 8516.8(4)
_cod_original_sg_symbol_H-M P2(1)/c
_cod_database_code 4084749

loop_
_symmetry_equiv_pos_as_xyz
'x, y, z'
'-x, y+1/2, -z+1/2'
'-x, -y, -z'
'x, -y-1/2, z-1/2'

loop_
_atom_site_label
_atom_site_type_symbol
_atom_site_fract_x
_atom_site_fract_y
_atom_site_fract_z
_atom_site_U_iso_or_equiv
_atom_site_adp_type
_atom_site_occupancy
_atom_site_symmetry_multiplicity
_atom_site_calc_flag
_atom_site_refinement_flags
_atom_site_disorder_assembly
_atom_site_disorder_group
Os1 Os 0.18570(3) 0.104365(7) -1.13558(2) 0.03482(11) Uani 1 1 d . A .
P1 P 0.19646(17) 0.15476(5) -1.05807(12) 0.0332(5) Uani 1 1 d . . .
P2 P 0.16409(18) 0.04923(5) -1.19949(14) 0.0404(6) Uani 1 1 d . . .
P3 P 0.55906(17) 0.11840(5) -1.16379(14) 0.0413(6) Uani 1 1 d . . .
P4 P 0.1215(2) 0.17855(5) -1.34067(14) 0.0506(7) Uani 1 1 d . . .
C1 C 0.3558(6) 0.10253(18) -1.1242(5) 0.040(2) Uani 1 1 d . . .
H1A H 0.3986 0.0887 -1.0884 0.048 Uiso 1 1 calc R A .
C2 C 0.4099(7) 0.12137(19) -1.1686(5) 0.039(2) Uani 1 1 d . A .
C3 C 0.3314(6) 0.14553(19) -1.2180(4) 0.0335(19) Uani 1 1 d . . .
H3A H 0.3405 0.1691 -1.1958 0.040 Uiso 1 1 calc R A .
C4 C 0.2101(7) 0.13501(19) -1.2204(5) 0.038(2) Uani 1 1 d . A .
C5 C 0.1265(7) 0.14705(19) -1.2718(5) 0.043(2) Uani 1 1 d . A .
H5A H 0.0561 0.1367 -1.2714 0.052 Uiso 1 1 calc R . .
C111 C 0.3387(7) 0.1614(2) -1.0056(4) 0.036(2) Uani 1 1 d . . .
C112 C 0.3741(7) 0.1467(2) -0.9372(5) 0.055(3) Uani 1 1 d . . .
H11A H 0.3216 0.1341 -0.9174 0.066 Uiso 1 1 calc R . .
C113 C 0.4810(9) 0.1502(3) -0.8999(6) 0.079(4) Uani 1 1 d . . .
H11B H 0.5023 0.1394 -0.8558 0.095 Uiso 1 1 calc R . .
C114 C 0.5602(8) 0.1700(4) -0.9269(6) 0.088(4) Uani 1 1 d . . .
H11C H 0.6337 0.1731 -0.9004 0.105 Uiso 1 1 calc R . .
C115 C 0.5297(7) 0.1850(3) -0.9923(5) 0.058(3) Uani 1 1 d . . .
H11D H 0.5825 0.1983 -1.0104 0.070 Uiso 1 1 calc R . .
C116 C 0.4208(6) 0.1804(2) -1.0318(5) 0.041(2) Uani 1 1 d . . .
H11E H 0.4018 0.1903 -1.0769 0.049 Uiso 1 1 calc R . .
C121 C 0.1070(6) 0.1524(2) -0.9915(5) 0.037(2) Uani 1 1 d . . .
C122 C 0.1175(7) 0.1790(2) -0.9399(5) 0.047(2) Uani 1 1 d . . .
H12A H 0.1749 0.1959 -0.9372 0.056 Uiso 1 1 calc R . .
C123 C 0.0451(8) 0.1810(2) -0.8930(5) 0.057(3) Uani 1 1 d . . .
H12B H 0.0545 0.1985 -0.8584 0.069 Uiso 1 1 calc R . .
C124 C -0.0416(8) 0.1562(3) -0.8983(6) 0.066(3) Uani 1 1 d . . .
H12C H -0.0914 0.1573 -0.8673 0.079 Uiso 1 1 calc R . .
C125 C -0.0546(7) 0.1304(3) -0.9486(6) 0.052(3) Uani 1 1 d . . .
H12D H -0.1140 0.1142 -0.9515 0.062 Uiso 1 1 calc R . .
C126 C 0.0183(6) 0.1273(2) -0.9961(5) 0.041(2) Uani 1 1 d . . .
H12E H 0.0087 0.1093 -1.0298 0.049 Uiso 1 1 calc R . .
C131 C 0.1531(6) 0.19869(18) -1.0931(5) 0.0324(19) Uani 1 1 d . . .
C132 C 0.0535(6) 0.20178(18) -1.1433(4) 0.0330(19) Uani 1 1 d . . .
H13A H 0.0146 0.1815 -1.1625 0.040 Uiso 1 1 calc R . .
C133 C 0.0107(7) 0.2360(2) -1.1656(5) 0.046(2) Uani 1 1 d . . .
H13B H -0.0587 0.2382 -1.1974 0.055 Uiso 1 1 calc R . .
C134 C 0.0707(7) 0.26540(19) -1.1406(5) 0.043(2) Uani 1 1 d . . .
H13C H 0.0453 0.2876 -1.1585 0.051 Uiso 1 1 calc R . .
C135 C 0.1679(7) 0.26306(19) -1.0896(5) 0.037(2) Uani 1 1 d . . .
H13D H 0.2053 0.2837 -1.0709 0.045 Uiso 1 1 calc R . .
C136 C 0.2106(7) 0.23062(18) -1.0658(4) 0.0341(19) Uani 1 1 d . . .
H13E H 0.2776 0.2293 -1.0316 0.041 Uiso 1 1 calc R . .
C211 C 0.1045(7) 0.0539(2) -1.2916(5) 0.047(2) Uani 1 1 d . A .
C212 C -0.0094(9) 0.0465(3) -1.3193(7) 0.069(3) Uani 1 1 d . . .
H21A H -0.0562 0.0388 -1.2895 0.082 Uiso 1 1 calc R A .
C213 C -0.0539(10) 0.0505(3) -1.3913(8) 0.076(4) Uani 1 1 d . A .
H21B H -0.1310 0.0462 -1.4088 0.092 Uiso 1 1 calc R . .
C214 C 0.0158(10) 0.0610(3) -1.4385(7) 0.069(3) Uani 1 1 d . . .
H21C H -0.0137 0.0626 -1.4869 0.083 Uiso 1 1 calc R A .
C215 C 0.1267(9) 0.0687(2) -1.4116(6) 0.055(3) Uani 1 1 d . A .
H21D H 0.1736 0.0763 -1.4415 0.066 Uiso 1 1 calc R . .
C216 C 0.1707(8) 0.0654(2) -1.3396(5) 0.047(2) Uani 1 1 d . . .
H21E H 0.2469 0.0711 -1.3223 0.056 Uiso 1 1 calc R A .
C221 C 0.2937(7) 0.02342(18) -1.1967(5) 0.042(2) Uani 1 1 d . A .
C222 C 0.3176(8) 0.00482(18) -1.2541(5) 0.047(2) Uani 1 1 d . . .
H22A H 0.2665 0.0060 -1.2975 0.056 Uiso 1 1 calc R A .
C223 C 0.4168(9) -0.0156(2) -1.2482(7) 0.062(3) Uani 1 1 d . A .
H22B H 0.4327 -0.0272 -1.2877 0.074 Uiso 1 1 calc R . .
C224 C 0.4896(9) -0.0183(2) -1.1845(7) 0.063(3) Uani 1 1 d . . .
H22C H 0.5567 -0.0312 -1.1807 0.075 Uiso 1 1 calc R A .
C225 C 0.4648(8) -0.0018(2) -1.1238(6) 0.057(3) Uani 1 1 d . A .
H22D H 0.5129 -0.0049 -1.0798 0.069 Uiso 1 1 calc R . .
C226 C 0.3669(7) 0.0193(2) -1.1307(6) 0.048(2) Uani 1 1 d . . .
H22E H 0.3506 0.0307 -1.0912 0.058 Uiso 1 1 calc R A .
C231 C 0.0816(7) 0.01514(18) -1.1632(4) 0.030(3) Uani 0.700(9) 1 d PGU A 1
C232 C 0.0294(8) 0.02043(18) -1.1061(5) 0.057(4) Uani 0.700(9) 1 d PGU A 1
H23A H 0.0321 0.0427 -1.0847 0.069 Uiso 0.700(9) 1 calc PR A 1
C233 C -0.0268(8) -0.0075(2) -1.0809(4) 0.074(5) Uani 0.700(9) 1 d PGU A 1
H23B H -0.0618 -0.0040 -1.0427 0.088 Uiso 0.700(9) 1 calc PR A 1
C234 C -0.0309(7) -0.0408(2) -1.1128(5) 0.053(4) Uani 0.700(9) 1 d PGU A 1
H23C H -0.0685 -0.0595 -1.0959 0.063 Uiso 0.700(9) 1 calc PR A 1
C235 C 0.0213(7) -0.04605(17) -1.1699(5) 0.054(4) Uani 0.700(9) 1 d PGU A 1
H23D H 0.0186 -0.0683 -1.1913 0.064 Uiso 0.700(9) 1 calc PR A 1
C236 C 0.0775(7) -0.0181(2) -1.1951(4) 0.050(4) Uani 0.700(9) 1 d PGU A 1
H23E H 0.1124 -0.0216 -1.2333 0.060 Uiso 0.700(9) 1 calc PR A 1
C23A C 0.0556(15) 0.0159(4) -1.1815(11) 0.035(4) Uani 0.300(9) 1 d PGU A 2
C23B C 0.1015(12) -0.0172(5) -1.1595(11) 0.034(4) Uani 0.300(9) 1 d PGU A 2
H23F H 0.1757 -0.0227 -1.1631 0.040 Uiso 0.300(9) 1 calc PR A 2
C23C C 0.0366(14) -0.0420(4) -1.1320(10) 0.035(4) Uani 0.300(9) 1 d PGU A 2
H23G H 0.0673 -0.0642 -1.1173 0.042 Uiso 0.300(9) 1 calc PR A 2
C23D C -0.0743(14) -0.0338(4) -1.1265(10) 0.039(4) Uani 0.300(9) 1 d PGU A 2
H23H H -0.1177 -0.0505 -1.1082 0.047 Uiso 0.300(9) 1 calc PR A 2
C23E C -0.1202(12) -0.0008(4) -1.1485(10) 0.041(4) Uani 0.300(9) 1 d PGU A 2
H23I H -0.1944 0.0047 -1.1449 0.049 Uiso 0.300(9) 1 calc PR A 2
C23F C -0.0553(15) 0.0241(4) -1.1760(10) 0.040(4) Uani 0.300(9) 1 d PGU A 2
H23J H -0.0860 0.0462 -1.1907 0.048 Uiso 0.300(9) 1 calc PR A 2
C311 C 0.5867(6) 0.10141(18) -1.2446(5) 0.044(2) Uani 1 1 d . B .
C312 C 0.5150(8) 0.0745(2) -1.2819(7) 0.076(4) Uani 1 1 d . . .
H31A H 0.4520 0.0666 -1.2652 0.091 Uiso 1 1 calc R B .
C313 C 0.5386(9) 0.0607(3) -1.3416(8) 0.085(4) Uani 1 1 d . B .
H31B H 0.4914 0.0431 -1.3655 0.102 Uiso 1 1 calc R . .
C314 C 0.6301(9) 0.0718(3) -1.3680(7) 0.073(3) Uani 1 1 d . . .
H31C H 0.6435 0.0624 -1.4100 0.087 Uiso 1 1 calc R B .
C315 C 0.7021(7) 0.0972(2) -1.3316(5) 0.053(3) Uani 1 1 d . B .
H31D H 0.7653 0.1045 -1.3488 0.064 Uiso 1 1 calc R . .
C316 C 0.6818(7) 0.1116(2) -1.2712(5) 0.044(2) Uani 1 1 d . . .
H31E H 0.7317 0.1286 -1.2471 0.053 Uiso 1 1 calc R B .
C321 C 0.6292(6) 0.1603(2) -1.1482(4) 0.0336(19) Uani 1 1 d . B .
C322 C 0.7358(7) 0.1629(2) -1.1001(5) 0.047(2) Uani 1 1 d . . .
H32A H 0.7702 0.1426 -1.0780 0.057 Uiso 1 1 calc R B .
C323 C 0.7885(7) 0.1955(3) -1.0861(5) 0.047(2) Uani 1 1 d . B .
H32B H 0.8590 0.1967 -1.0551 0.056 Uiso 1 1 calc R . .
C324 C 0.7405(7) 0.2255(2) -1.1161(5) 0.052(3) Uani 1 1 d . . .
H32C H 0.7768 0.2472 -1.1051 0.063 Uiso 1 1 calc R B .
C325 C 0.6371(7) 0.2240(2) -1.1635(5) 0.047(2) Uani 1 1 d . B .
H32D H 0.6035 0.2448 -1.1842 0.056 Uiso 1 1 calc R . .
C326 C 0.5835(7) 0.19175(18) -1.1802(5) 0.034(2) Uani 1 1 d . . .
H32E H 0.5154 0.1910 -1.2136 0.041 Uiso 1 1 calc R B .
C331 C 0.6283(8) 0.0923(2) -1.0825(5) 0.041(3) Uani 0.616(13) 1 d PGU B 1
C332 C 0.6993(9) 0.0642(3) -1.0912(5) 0.054(3) Uani 0.616(13) 1 d PGU B 1
H33A H 0.7140 0.0593 -1.1357 0.064 Uiso 0.616(13) 1 calc PR B 1
C333 C 0.7483(8) 0.0433(2) -1.0334(6) 0.059(3) Uani 0.616(13) 1 d PGU B 1
H33B H 0.7957 0.0245 -1.0392 0.071 Uiso 0.616(13) 1 calc PR B 1
C334 C 0.7263(8) 0.0506(3) -0.9669(5) 0.056(3) Uani 0.616(13) 1 d PGU B 1
H33C H 0.7590 0.0367 -0.9282 0.067 Uiso 0.616(13) 1 calc PR B 1
C335 C 0.6553(8) 0.0788(3) -0.9582(4) 0.050(3) Uani 0.616(13) 1 d PGU B 1
H33D H 0.6406 0.0837 -0.9137 0.061 Uiso 0.616(13) 1 calc PR B 1
C336 C 0.6063(8) 0.0996(2) -1.0160(5) 0.042(3) Uani 0.616(13) 1 d PGU B 1
H33E H 0.5588 0.1185 -1.0102 0.051 Uiso 0.616(13) 1 calc PR B 1
C33A C 0.6142(11) 0.0827(3) -1.1129(6) 0.024(3) Uani 0.384(13) 1 d PGU B 2
C33B C 0.6709(11) 0.0538(3) -1.1345(6) 0.029(4) Uani 0.384(13) 1 d PGU B 2
H33F H 0.6763 0.0516 -1.1816 0.035 Uiso 0.384(13) 1 calc PR B 2
C33C C 0.7195(10) 0.0282(3) -1.0855(7) 0.030(4) Uani 0.384(13) 1 d PGU B 2
H33G H 0.7574 0.0088 -1.0999 0.036 Uiso 0.384(13) 1 calc PR B 2
C33D C 0.7114(11) 0.0315(3) -1.0149(6) 0.033(4) Uani 0.384(13) 1 d PGU B 2
H33H H 0.7439 0.0143 -0.9822 0.039 Uiso 0.384(13) 1 calc PR B 2
C33E C 0.6547(11) 0.0604(3) -0.9934(6) 0.031(4) Uani 0.384(13) 1 d PGU B 2
H33I H 0.6493 0.0626 -0.9462 0.037 Uiso 0.384(13) 1 calc PR B 2
C33F C 0.6061(11) 0.0859(3) -1.0424(7) 0.024(3) Uani 0.384(13) 1 d PGU B 2
H33J H 0.5682 0.1053 -1.0280 0.029 Uiso 0.384(13) 1 calc PR B 2
C411 C 0.2210(7) 0.21546(18) -1.3210(5) 0.037(2) Uani 1 1 d . C .
C412 C 0.2707(9) 0.2309(2) -1.3726(5) 0.061(3) Uani 1 1 d . . .
H41A H 0.2570 0.2213 -1.4180 0.073 Uiso 1 1 calc R C .
C413 C 0.3395(9) 0.2600(2) -1.3569(5) 0.059(3) Uani 1 1 d . C .
H41B H 0.3729 0.2700 -1.3917 0.071 Uiso 1 1 calc R . .
C414 C 0.3601(7) 0.27483(19) -1.2887(4) 0.038(2) Uani 1 1 d . . .
H41C H 0.4054 0.2950 -1.2780 0.046 Uiso 1 1 calc R C .
C415 C 0.3117(7) 0.25883(19) -1.2384(5) 0.038(2) Uani 1 1 d . C .
H41D H 0.3251 0.2682 -1.1929 0.045 Uiso 1 1 calc R . .
C416 C 0.2432(6) 0.22895(18) -1.2538(4) 0.0309(18) Uani 1 1 d . . .
H41E H 0.2126 0.2182 -1.2186 0.037 Uiso 1 1 calc R C .
C421 C 0.1515(14) 0.1580(4) -1.4259(6) 0.052(4) Uani 0.51(2) 1 d PGU C 1
C422 C 0.0526(13) 0.1504(4) -1.4754(7) 0.053(4) Uani 0.51(2) 1 d PGU C 1
H42A H -0.0183 0.1549 -1.4648 0.063 Uiso 0.51(2) 1 calc PR C 1
C423 C 0.0594(14) 0.1361(4) -1.5408(6) 0.056(4) Uani 0.51(2) 1 d PGU C 1
H42B H -0.0068 0.1311 -1.5739 0.067 Uiso 0.51(2) 1 calc PR C 1
C424 C 0.1653(16) 0.1294(4) -1.5567(5) 0.053(4) Uani 0.51(2) 1 d PGU C 1
H42C H 0.1699 0.1198 -1.6005 0.064 Uiso 0.51(2) 1 calc PR C 1
C425 C 0.2643(13) 0.1369(4) -1.5072(7) 0.054(4) Uani 0.51(2) 1 d PGU C 1
H42D H 0.3351 0.1324 -1.5179 0.065 Uiso 0.51(2) 1 calc PR C 1
C426 C 0.2574(13) 0.1512(4) -1.4418(6) 0.052(4) Uani 0.51(2) 1 d PGU C 1
H42E H 0.3236 0.1563 -1.4087 0.062 Uiso 0.51(2) 1 calc PR C 1
C42A C 0.1050(13) 0.1625(4) -1.4275(5) 0.042(4) Uani 0.49(2) 1 d PGU C 2
C42B C 0.0004(12) 0.1574(4) -1.4732(7) 0.045(4) Uani 0.49(2) 1 d PGU C 2
H42F H -0.0668 0.1625 -1.4583 0.054 Uiso 0.49(2) 1 calc PR C 2
C42C C -0.0038(13) 0.1446(4) -1.5413(6) 0.051(4) Uani 0.49(2) 1 d PGU C 2
H42G H -0.0738 0.1411 -1.5719 0.061 Uiso 0.49(2) 1 calc PR C 2
C42D C 0.0966(15) 0.1369(4) -1.5636(5) 0.049(4) Uani 0.49(2) 1 d PGU C 2
H42H H 0.0938 0.1283 -1.6091 0.059 Uiso 0.49(2) 1 calc PR C 2
C42E C 0.2012(13) 0.1420(4) -1.5178(7) 0.048(4) Uani 0.49(2) 1 d PGU C 2
H42I H 0.2683 0.1369 -1.5327 0.058 Uiso 0.49(2) 1 calc PR C 2
C42F C 0.2054(12) 0.1548(4) -1.4497(6) 0.043(4) Uani 0.49(2) 1 d PGU C 2
H42J H 0.2753 0.1582 -1.4191 0.052 Uiso 0.49(2) 1 calc PR C 2
C431 C -0.0067(10) 0.1966(4) -1.3626(9) 0.045(4) Uani 0.468(19) 1 d PGU C 1
C432 C -0.0985(12) 0.1837(3) -1.3364(8) 0.049(4) Uani 0.468(19) 1 d PGU C 1
H43A H -0.0890 0.1641 -1.3064 0.058 Uiso 0.468(19) 1 calc PR C 1
C433 C -0.2043(10) 0.2000(4) -1.3551(10) 0.053(4) Uani 0.468(19) 1 d PGU C 1
H43B H -0.2657 0.1914 -1.3375 0.063 Uiso 0.468(19) 1 calc PR C 1
C434 C -0.2185(9) 0.2293(4) -1.3999(10) 0.056(4) Uani 0.468(19) 1 d PGU C 1
H43C H -0.2893 0.2403 -1.4124 0.067 Uiso 0.468(19) 1 calc PR C 1
C435 C -0.1268(12) 0.2423(3) -1.4261(9) 0.055(4) Uani 0.468(19) 1 d PGU C 1
H43D H -0.1362 0.2619 -1.4561 0.067 Uiso 0.468(19) 1 calc PR C 1
C436 C -0.0209(11) 0.2259(4) -1.4074(8) 0.053(4) Uani 0.468(19) 1 d PGU C 1
H43E H 0.0405 0.2345 -1.4249 0.063 Uiso 0.468(19) 1 calc PR C 1
C43A C -0.0289(8) 0.2014(3) -1.3437(7) 0.037(3) Uani 0.532(19) 1 d PGU C 2
C43B C -0.1102(9) 0.1882(3) -1.3084(7) 0.039(3) Uani 0.532(19) 1 d PGU C 2
H43F H -0.0955 0.1676 -1.2814 0.046 Uiso 0.532(19) 1 calc PR C 2
C43C C -0.2134(8) 0.2059(3) -1.3135(8) 0.045(4) Uani 0.532(19) 1 d PGU C 2
H43G H -0.2677 0.1971 -1.2899 0.054 Uiso 0.532(19) 1 calc PR C 2
C43D C -0.2353(7) 0.2367(3) -1.3539(9) 0.048(4) Uani 0.532(19) 1 d PGU C 2
H43H H -0.3043 0.2485 -1.3573 0.057 Uiso 0.532(19) 1 calc PR C 2
C43E C -0.1540(9) 0.2498(3) -1.3891(8) 0.048(4) Uani 0.532(19) 1 d PGU C 2
H43I H -0.1687 0.2704 -1.4161 0.058 Uiso 0.532(19) 1 calc PR C 2
C43F C -0.0508(9) 0.2322(3) -1.3841(7) 0.043(3) Uani 0.532(19) 1 d PGU C 2
H43J H 0.0035 0.2409 -1.4077 0.052 Uiso 0.532(19) 1 calc PR C 2
Cl1 Cl -0.02215(16) 0.10924(5) -1.16862(13) 0.0487(6) Uani 1 1 d . . .
Cl2 Cl 0.2124(2) 0.07029(6) -1.02547(15) 0.0656(8) Uani 1 1 d . . .
O1 O 0.3593(5) 0.14995(14) -1.2859(3) 0.0431(15) Uani 1 1 d . A .
H1B H 0.4265 0.1556 -1.2809 0.065 Uiso 1 1 calc R . .
B1 B 0.5475(10) 0.3682(3) -1.1247(8) 0.069(4) Uani 1 1 d . . .
C511 C 0.4270(8) 0.3722(2) -1.1838(6) 0.060(3) Uani 1 1 d . D .
C512 C 0.3266(8) 0.3539(2) -1.1815(5) 0.050(2) Uani 1 1 d . . .
H51A H 0.3260 0.3384 -1.1441 0.060 Uiso 1 1 calc R D .
C513 C 0.2269(7) 0.3581(2) -1.2333(5) 0.042(2) Uani 1 1 d . D .
H51B H 0.1623 0.3451 -1.2299 0.050 Uiso 1 1 calc R . .
C514 C 0.2229(7) 0.3811(2) -1.2887(5) 0.041(2) Uani 1 1 d . . .
H51C H 0.1571 0.3835 -1.3236 0.050 Uiso 1 1 calc R D .
C515 C 0.3195(7) 0.4005(2) -1.2913(5) 0.045(2) Uani 1 1 d . D .
H51D H 0.3180 0.4171 -1.3272 0.054 Uiso 1 1 calc R . .
C516 C 0.4186(7) 0.3956(2) -1.2408(5) 0.051(2) Uani 1 1 d . . .
H51E H 0.4830 0.4085 -1.2451 0.061 Uiso 1 1 calc R D .
C521 C 0.5871(7) 0.4091(2) -1.0978(5) 0.045(2) Uani 1 1 d . D .
C522 C 0.5076(7) 0.4332(2) -1.0844(5) 0.046(2) Uani 1 1 d . . .
H52A H 0.4321 0.4258 -1.0911 0.055 Uiso 1 1 calc R D .
C523 C 0.5338(8) 0.4680(2) -1.0613(5) 0.050(2) Uani 1 1 d . D .
H52B H 0.4766 0.4831 -1.0530 0.060 Uiso 1 1 calc R . .
C524 C 0.6446(8) 0.4797(2) -1.0508(5) 0.049(2) Uani 1 1 d . . .
H52C H 0.6634 0.5028 -1.0351 0.059 Uiso 1 1 calc R D .
C525 C 0.7272(8) 0.4567(3) -1.0640(5) 0.055(3) Uani 1 1 d . D .
H52D H 0.8020 0.4645 -1.0592 0.066 Uiso 1 1 calc R . .
C526 C 0.6989(7) 0.4211(3) -1.0849(5) 0.056(3) Uani 1 1 d . . .
H52E H 0.7566 0.4054 -1.0901 0.068 Uiso 1 1 calc R D .
C531 C 0.5160(10) 0.3423(3) -1.0462(5) 0.044(3) Uani 0.561(18) 1 d PGU D 1
C532 C 0.5228(11) 0.3582(2) -0.9804(6) 0.051(4) Uani 0.561(18) 1 d PGU D 1
H53A H 0.5344 0.3826 -0.9752 0.061 Uiso 0.561(18) 1 calc PR D 1
C533 C 0.5121(11) 0.3376(3) -0.9223(5) 0.053(4) Uani 0.561(18) 1 d PGU D 1
H53B H 0.5167 0.3482 -0.8783 0.063 Uiso 0.561(18) 1 calc PR D 1
C534 C 0.4947(10) 0.3011(3) -0.9299(6) 0.054(4) Uani 0.561(18) 1 d PGU D 1
H53C H 0.4876 0.2874 -0.8911 0.065 Uiso 0.561(18) 1 calc PR D 1
C535 C 0.4879(10) 0.2853(2) -0.9957(8) 0.050(4) Uani 0.561(18) 1 d PGU D 1
H53D H 0.4763 0.2609 -1.0009 0.060 Uiso 0.561(18) 1 calc PR D 1
C536 C 0.4986(10) 0.3058(3) -1.0538(6) 0.047(3) Uani 0.561(18) 1 d PGU D 1
H53E H 0.4940 0.2952 -1.0978 0.057 Uiso 0.561(18) 1 calc PR D 1
C53A C 0.5500(13) 0.3442(3) -1.0720(7) 0.040(4) Uani 0.439(18) 1 d PGU D 2
C53B C 0.5786(15) 0.3546(3) -1.0015(8) 0.052(4) Uani 0.439(18) 1 d PGU D 2
H53F H 0.6056 0.3774 -0.9898 0.062 Uiso 0.439(18) 1 calc PR D 2
C53C C 0.5668(15) 0.3308(4) -0.9483(7) 0.058(4) Uani 0.439(18) 1 d PGU D 2
H53G H 0.5859 0.3378 -0.9011 0.069 Uiso 0.439(18) 1 calc PR D 2
C53D C 0.5264(14) 0.2966(3) -0.9657(8) 0.053(4) Uani 0.439(18) 1 d PGU D 2
H53H H 0.5185 0.2807 -0.9301 0.064 Uiso 0.439(18) 1 calc PR D 2
C53E C 0.4978(13) 0.2862(3) -1.0363(9) 0.046(4) Uani 0.439(18) 1 d PGU D 2
H53I H 0.4708 0.2634 -1.0479 0.056 Uiso 0.439(18) 1 calc PR D 2
C53F C 0.5096(12) 0.3100(3) -1.0894(7) 0.043(4) Uani 0.439(18) 1 d PGU D 2
H53J H 0.4905 0.3030 -1.1367 0.052 Uiso 0.439(18) 1 calc PR D 2
C541 C 0.6340(7) 0.3430(2) -1.1497(5) 0.034(3) Uani 0.537(8) 1 d PGU D 1
C542 C 0.7368(8) 0.3336(2) -1.1058(4) 0.036(3) Uani 0.537(8) 1 d PGU D 1
H54A H 0.7519 0.3402 -1.0583 0.043 Uiso 0.537(8) 1 calc PR D 1
C543 C 0.8171(6) 0.3143(3) -1.1328(5) 0.039(3) Uani 0.537(8) 1 d PGU D 1
H54B H 0.8859 0.3080 -1.1034 0.047 Uiso 0.537(8) 1 calc PR D 1
C544 C 0.7945(7) 0.3044(3) -1.2037(5) 0.042(3) Uani 0.537(8) 1 d PGU D 1
H54C H 0.8482 0.2915 -1.2218 0.051 Uiso 0.537(8) 1 calc PR D 1
C545 C 0.6917(8) 0.3138(3) -1.2476(4) 0.038(3) Uani 0.537(8) 1 d PGU D 1
H54D H 0.6766 0.3072 -1.2951 0.046 Uiso 0.537(8) 1 calc PR D 1
C546 C 0.6114(6) 0.3331(2) -1.2206(4) 0.035(3) Uani 0.537(8) 1 d PGU D 1
H54E H 0.5426 0.3394 -1.2500 0.042 Uiso 0.537(8) 1 calc PR D 1
C54A C 0.6607(9) 0.3583(3) -1.1821(7) 0.044(3) Uani 0.463(8) 1 d PGU D 2
C54B C 0.7053(11) 0.3243(3) -1.1685(7) 0.053(4) Uani 0.463(8) 1 d PGU D 2
H54F H 0.6783 0.3095 -1.1370 0.064 Uiso 0.463(8) 1 calc PR D 2
C54C C 0.7902(11) 0.3123(3) -1.2021(7) 0.057(4) Uani 0.463(8) 1 d PGU D 2
H54G H 0.8200 0.2896 -1.1930 0.069 Uiso 0.463(8) 1 calc PR D 2
C54D C 0.8305(10) 0.3344(3) -1.2493(7) 0.054(4) Uani 0.463(8) 1 d PGU D 2
H54H H 0.8872 0.3264 -1.2717 0.065 Uiso 0.463(8) 1 calc PR D 2
C54E C 0.7859(10) 0.3684(3) -1.2628(6) 0.051(3) Uani 0.463(8) 1 d PGU D 2
H54I H 0.8128 0.3831 -1.2944 0.061 Uiso 0.463(8) 1 calc PR D 2
C54F C 0.7010(10) 0.3803(3) -1.2292(7) 0.047(3) Uani 0.463(8) 1 d PGU D 2
H54J H 0.6712 0.4031 -1.2383 0.057 Uiso 0.463(8) 1 calc PR D 2
C1S C 0.1951(12) -0.0992(5) -1.2704(8) 0.054(3) Uani 0.329(5) 1 d PDU E 3
H1SA H 0.2301 -0.1174 -1.2946 0.065 Uiso 0.329(5) 1 calc PR E 3
H1SB H 0.2035 -0.0763 -1.2917 0.065 Uiso 0.329(5) 1 calc PR E 3
Cl1A Cl 0.2542(4) -0.09890(12) -1.1797(3) 0.0552(11) Uani 0.329(5) 1 d PDU E 3
Cl1B Cl 0.0455(6) -0.1094(2) -1.2729(4) 0.065(2) Uani 0.329(5) 1 d PDU E 3
C2S C 0.1951(12) -0.0992(5) -1.2704(8) 0.054(3) Uani 0.171(5) 1 d PDU E 4
H2SA H 0.2566 -0.0915 -1.2926 0.065 Uiso 0.171(5) 1 calc PR E 4
H2SB H 0.1835 -0.1242 -1.2823 0.065 Uiso 0.171(5) 1 calc PR E 4
Cl2A Cl 0.2542(4) -0.09890(12) -1.1797(3) 0.0552(11) Uani 0.171(5) 1 d PDU E 4
Cl2B Cl 0.0786(12) -0.0789(4) -1.3170(8) 0.065(4) Uani 0.171(5) 1 d PDU E 4
C3S C -0.2006(14) -0.0452(4) -1.3235(8) 0.038(4) Uani 0.50 1 d P . .
H3SA H -0.2440 -0.0667 -1.3208 0.045 Uiso 0.50 1 calc PR . .
H3SB H -0.1280 -0.0475 -1.2905 0.045 Uiso 0.50 1 calc PR . .
Cl3A Cl -0.1772(4) -0.04065(10) -1.4070(2) 0.0487(12) Uani 0.50 1 d P . .
Cl3B Cl -0.2736(3) -0.00931(9) -1.2992(3) 0.0441(11) Uani 0.50 1 d P . .

loop_
_atom_site_aniso_label
_atom_site_aniso_U_11
_atom_site_aniso_U_22
_atom_site_aniso_U_33
_atom_site_aniso_U_23
_atom_site_aniso_U_13
_atom_site_aniso_U_12
Os1 0.02822(16) 0.01594(14) 0.0673(2) 0.01245(17) 0.02603(15) 0.00296(14)
P1 0.0282(11) 0.0204(9) 0.0578(15) 0.0169(10) 0.0251(10) 0.0068(8)
P2 0.0402(12) 0.0140(9) 0.0746(18) 0.0092(10) 0.0297(12) -0.0005(8)
P3 0.0290(11) 0.0231(9) 0.0805(18) 0.0205(11) 0.0310(12) 0.0086(8)
P4 0.0749(18) 0.0227(10) 0.0477(16) 0.0048(10) -0.0026(13) -0.0190(11)
C1 0.041(4) 0.014(3) 0.076(6) 0.014(4) 0.036(4) 0.010(3)
C2 0.032(4) 0.024(4) 0.070(6) 0.014(4) 0.027(4) -0.002(3)
C3 0.033(4) 0.025(4) 0.050(6) -0.001(4) 0.026(4) -0.002(3)
C4 0.038(5) 0.020(4) 0.057(6) -0.006(4) 0.011(4) -0.002(3)
C5 0.047(5) 0.024(4) 0.056(6) 0.009(4) 0.003(5) -0.014(4)
C111 0.037(5) 0.030(4) 0.049(6) 0.016(4) 0.027(4) 0.013(4)
C112 0.039(5) 0.068(6) 0.068(7) 0.046(6) 0.037(5) 0.017(5)
C113 0.051(7) 0.121(10) 0.073(8) 0.070(8) 0.030(6) 0.040(6)
C114 0.026(5) 0.162(12) 0.073(8) 0.060(9) 0.006(5) 0.002(6)
C115 0.031(5) 0.080(7) 0.064(7) 0.019(6) 0.013(5) 0.007(5)
C116 0.029(4) 0.045(5) 0.054(6) 0.020(4) 0.023(4) 0.007(4)
C121 0.029(4) 0.033(4) 0.058(6) 0.024(4) 0.028(4) 0.007(3)
C122 0.051(5) 0.034(4) 0.070(7) 0.020(5) 0.046(5) 0.008(4)
C123 0.069(7) 0.049(5) 0.065(7) 0.019(5) 0.040(6) 0.020(5)
C124 0.044(6) 0.076(7) 0.094(9) 0.053(7) 0.050(6) 0.030(5)
C125 0.032(5) 0.056(6) 0.072(7) 0.036(6) 0.021(5) 0.017(4)
C126 0.025(4) 0.040(5) 0.058(6) 0.034(4) 0.011(4) 0.012(4)
C131 0.026(4) 0.024(4) 0.055(6) 0.010(4) 0.027(4) 0.008(3)
C132 0.028(4) 0.017(3) 0.058(6) 0.010(4) 0.018(4) -0.001(3)
C133 0.029(5) 0.034(5) 0.075(7) 0.011(5) 0.013(5) 0.017(4)
C134 0.042(5) 0.015(4) 0.078(7) 0.017(4) 0.028(5) 0.010(3)
C135 0.042(5) 0.018(4) 0.057(6) 0.008(4) 0.022(5) -0.004(3)
C136 0.033(4) 0.026(4) 0.048(5) 0.002(4) 0.020(4) -0.003(3)
C211 0.043(5) 0.025(4) 0.075(7) 0.014(4) 0.017(5) -0.002(4)
C212 0.054(7) 0.059(6) 0.093(10) 0.021(6) 0.015(6) -0.001(5)
C213 0.052(7) 0.059(7) 0.112(11) -0.015(7) 0.003(7) -0.014(5)
C214 0.075(8) 0.049(6) 0.077(8) -0.005(6) 0.001(7) -0.008(6)
C215 0.066(7) 0.033(5) 0.070(8) -0.005(5) 0.022(6) -0.008(5)
C216 0.048(5) 0.032(4) 0.064(7) -0.008(5) 0.019(5) -0.015(4)
C221 0.044(5) 0.015(4) 0.075(7) 0.016(4) 0.030(5) 0.002(3)
C222 0.062(6) 0.013(4) 0.070(7) 0.007(4) 0.024(5) 0.008(4)
C223 0.077(7) 0.025(4) 0.096(9) -0.005(5) 0.050(7) 0.013(5)
C224 0.063(7) 0.033(5) 0.103(10) 0.002(6) 0.042(7) 0.024(5)
C225 0.064(6) 0.029(4) 0.087(8) 0.008(5) 0.035(6) 0.025(4)
C226 0.049(5) 0.027(4) 0.076(7) 0.019(5) 0.031(5) 0.010(4)
C231 0.028(4) 0.027(4) 0.036(5) 0.010(4) 0.007(4) -0.004(3)
C232 0.056(5) 0.052(5) 0.063(6) 0.001(4) 0.010(4) -0.005(4)
C233 0.070(6) 0.073(6) 0.080(6) 0.012(4) 0.019(4) -0.010(4)
C234 0.049(5) 0.049(5) 0.057(5) 0.006(4) 0.004(4) 0.000(4)
C235 0.054(5) 0.043(5) 0.059(5) 0.010(4) 0.002(4) -0.007(4)
C236 0.050(5) 0.042(5) 0.056(5) 0.004(4) 0.005(4) -0.006(4)
C23A 0.037(6) 0.031(6) 0.037(6) 0.004(5) 0.009(5) -0.006(5)
C23B 0.039(6) 0.029(6) 0.033(6) 0.004(5) 0.008(5) -0.006(4)
C23C 0.042(6) 0.034(6) 0.033(6) 0.006(5) 0.013(5) -0.004(4)
C23D 0.041(6) 0.039(6) 0.039(6) 0.001(5) 0.012(5) -0.005(5)
C23E 0.042(6) 0.040(6) 0.044(6) 0.000(5) 0.015(5) -0.003(4)
C23F 0.041(6) 0.038(6) 0.043(6) 0.003(5) 0.012(5) -0.002(4)
C311 0.033(4) 0.013(3) 0.093(7) 0.000(4) 0.035(5) 0.001(3)
C312 0.044(6) 0.028(5) 0.170(12) -0.039(6) 0.055(7) -0.003(4)
C313 0.049(6) 0.048(6) 0.167(13) -0.034(7) 0.043(8) -0.006(5)
C314 0.058(7) 0.049(6) 0.113(10) -0.044(6) 0.023(7) 0.002(5)
C315 0.041(5) 0.047(5) 0.081(7) -0.007(5) 0.034(5) 0.001(4)
C316 0.033(4) 0.026(4) 0.081(7) -0.002(4) 0.026(5) 0.000(3)
C321 0.023(4) 0.040(4) 0.043(5) 0.005(4) 0.019(4) 0.016(3)
C322 0.027(5) 0.061(6) 0.063(6) 0.025(5) 0.028(5) 0.010(4)
C323 0.024(4) 0.069(6) 0.047(6) 0.004(5) 0.009(4) 0.000(4)
C324 0.031(5) 0.052(6) 0.074(7) -0.015(5) 0.011(5) -0.009(4)
C325 0.041(5) 0.033(4) 0.067(7) 0.013(5) 0.012(5) 0.010(4)
C326 0.029(4) 0.024(4) 0.052(6) 0.009(4) 0.013(4) -0.006(3)
C331 0.039(5) 0.037(4) 0.046(5) 0.008(4) 0.007(4) 0.004(4)
C332 0.055(5) 0.048(5) 0.054(5) 0.002(4) 0.002(4) 0.015(4)
C333 0.061(5) 0.049(5) 0.062(5) 0.013(4) 0.002(4) 0.015(4)
C334 0.055(5) 0.047(5) 0.059(5) 0.009(4) 0.001(4) 0.005(4)
C335 0.048(5) 0.052(5) 0.050(5) 0.015(4) 0.008(4) 0.003(4)
C336 0.037(5) 0.044(5) 0.046(5) 0.010(4) 0.011(4) 0.002(4)
C33A 0.020(5) 0.022(5) 0.030(5) 0.000(4) 0.006(4) 0.001(4)
C33B 0.025(5) 0.028(5) 0.033(5) 0.002(4) 0.004(4) 0.006(4)
C33C 0.028(5) 0.025(5) 0.036(6) 0.005(4) 0.005(4) 0.003(4)
C33D 0.029(5) 0.033(5) 0.035(5) 0.011(4) 0.006(4) 0.004(4)
C33E 0.030(5) 0.029(5) 0.031(5) 0.005(4) 0.002(4) 0.000(4)
C33F 0.022(5) 0.022(5) 0.029(5) 0.002(4) 0.005(4) 0.001(4)
C411 0.054(5) 0.015(3) 0.042(6) 0.001(4) 0.008(4) -0.008(3)
C412 0.108(9) 0.039(5) 0.035(6) -0.006(4) 0.013(6) -0.026(5)
C413 0.101(9) 0.030(4) 0.053(6) 0.003(5) 0.034(6) -0.028(5)
C414 0.059(6) 0.015(3) 0.045(6) -0.004(4) 0.019(5) -0.004(4)
C415 0.040(5) 0.025(4) 0.048(6) -0.009(4) 0.008(4) -0.002(3)
C416 0.033(4) 0.022(4) 0.039(5) 0.006(4) 0.009(4) 0.002(3)
C421 0.055(6) 0.046(6) 0.053(5) -0.004(4) 0.005(4) -0.007(5)
C422 0.057(6) 0.045(6) 0.052(6) -0.006(4) 0.003(4) -0.005(5)
C423 0.061(6) 0.049(6) 0.054(5) -0.005(4) 0.004(5) -0.003(5)
C424 0.059(6) 0.047(6) 0.049(5) -0.006(4) 0.002(4) -0.006(5)
C425 0.059(6) 0.049(6) 0.050(6) -0.004(4) 0.006(4) -0.010(5)
C426 0.057(6) 0.044(6) 0.052(5) -0.009(4) 0.008(4) -0.005(5)
C42A 0.045(6) 0.035(5) 0.049(5) 0.001(4) 0.013(4) -0.006(5)
C42B 0.047(5) 0.040(6) 0.052(5) -0.004(4) 0.014(4) -0.010(5)
C42C 0.052(6) 0.049(6) 0.054(5) -0.002(4) 0.016(4) -0.010(5)
C42D 0.054(6) 0.043(6) 0.051(5) -0.008(4) 0.017(4) -0.007(5)
C42E 0.052(6) 0.044(6) 0.050(5) -0.001(4) 0.015(4) -0.005(5)
C42F 0.045(5) 0.037(5) 0.049(5) -0.004(4) 0.013(4) -0.004(5)
C431 0.048(5) 0.036(5) 0.047(6) 0.006(4) -0.001(4) -0.005(4)
C432 0.047(5) 0.044(5) 0.051(6) 0.004(5) 0.004(4) 0.001(4)
C433 0.049(5) 0.049(6) 0.055(6) 0.007(4) -0.001(5) -0.001(4)
C434 0.051(5) 0.052(6) 0.057(6) 0.008(5) -0.004(4) 0.001(4)
C435 0.056(6) 0.050(6) 0.056(6) 0.010(5) 0.001(5) 0.002(4)
C436 0.055(5) 0.047(6) 0.053(6) 0.012(4) 0.003(5) 0.000(4)
C43A 0.037(5) 0.032(5) 0.040(5) 0.000(4) 0.006(4) -0.002(4)
C43B 0.033(5) 0.039(5) 0.044(6) -0.003(4) 0.008(4) 0.001(4)
C43C 0.036(5) 0.045(5) 0.052(6) 0.003(4) 0.009(4) 0.001(4)
C43D 0.036(5) 0.046(5) 0.059(6) 0.005(4) 0.004(4) 0.001(4)
C43E 0.042(5) 0.043(5) 0.057(6) 0.012(4) 0.004(4) -0.002(4)
C43F 0.041(5) 0.041(5) 0.048(6) 0.005(4) 0.010(4) 0.001(4)
Cl1 0.0261(10) 0.0397(11) 0.0823(17) -0.0025(12) 0.0162(11) -0.0036(9)
Cl2 0.0690(16) 0.0402(12) 0.107(2) 0.0481(14) 0.0623(16) 0.0302(11)
O1 0.040(3) 0.041(3) 0.055(4) 0.008(3) 0.025(3) -0.004(3)
B1 0.047(7) 0.044(6) 0.100(11) -0.038(7) -0.026(7) 0.025(5)
C511 0.044(6) 0.039(5) 0.084(8) -0.048(6) -0.016(5) 0.012(4)
C512 0.056(6) 0.037(5) 0.048(6) -0.015(4) -0.010(5) 0.018(4)
C513 0.029(5) 0.048(5) 0.047(6) -0.013(5) 0.006(4) 0.008(4)
C514 0.036(5) 0.039(4) 0.046(6) -0.015(4) 0.002(4) 0.012(4)
C515 0.045(5) 0.032(4) 0.056(6) -0.007(4) 0.006(5) 0.001(4)
C516 0.036(5) 0.032(4) 0.077(7) -0.017(5) -0.005(5) -0.003(4)
C521 0.039(5) 0.033(4) 0.058(6) -0.020(4) -0.004(5) 0.009(4)
C522 0.040(5) 0.034(4) 0.063(7) -0.007(4) 0.008(5) -0.001(4)
C523 0.049(6) 0.040(5) 0.059(7) -0.020(5) 0.009(5) 0.009(4)
C524 0.064(6) 0.039(5) 0.041(6) -0.001(4) 0.005(5) -0.010(5)
C525 0.044(6) 0.068(6) 0.052(6) -0.020(5) 0.005(5) -0.006(5)
C526 0.033(5) 0.070(6) 0.057(7) -0.029(5) -0.009(5) 0.012(5)
C531 0.041(5) 0.042(5) 0.048(5) 0.001(4) 0.008(4) 0.009(4)
C532 0.050(6) 0.052(5) 0.052(5) 0.002(4) 0.012(4) 0.007(4)
C533 0.052(6) 0.055(5) 0.053(5) 0.003(4) 0.015(4) 0.004(4)
C534 0.050(5) 0.055(5) 0.055(5) 0.008(4) 0.006(4) 0.005(4)
C535 0.045(5) 0.045(5) 0.056(6) 0.005(4) 0.001(5) 0.002(4)
C536 0.040(5) 0.046(5) 0.054(5) 0.002(4) 0.005(4) 0.003(4)
C53A 0.039(6) 0.034(5) 0.046(6) 0.000(4) 0.006(5) 0.009(4)
C53B 0.053(6) 0.049(5) 0.051(6) 0.002(4) 0.006(5) 0.004(5)
C53C 0.061(6) 0.057(6) 0.053(6) 0.003(4) 0.007(5) 0.002(5)
C53D 0.058(6) 0.051(5) 0.051(6) 0.005(5) 0.010(5) 0.005(5)
C53E 0.046(6) 0.045(5) 0.048(6) 0.010(4) 0.008(5) 0.002(5)
C53F 0.042(6) 0.039(5) 0.047(6) 0.007(4) 0.006(5) 0.003(4)
C541 0.034(4) 0.031(5) 0.037(5) -0.004(4) 0.010(4) 0.006(4)
C542 0.035(4) 0.034(5) 0.038(5) -0.006(4) 0.008(4) 0.005(4)
C543 0.038(5) 0.035(5) 0.044(5) -0.006(4) 0.006(4) 0.010(4)
C544 0.043(5) 0.039(5) 0.047(5) -0.009(4) 0.012(4) 0.010(4)
C545 0.042(5) 0.033(5) 0.040(5) -0.005(4) 0.010(4) 0.008(4)
C546 0.037(4) 0.032(5) 0.037(4) -0.001(4) 0.008(4) 0.006(4)
C54A 0.042(5) 0.042(5) 0.049(5) -0.003(4) 0.012(4) 0.006(4)
C54B 0.051(5) 0.050(5) 0.061(6) 0.004(4) 0.017(4) 0.007(4)
C54C 0.056(6) 0.054(5) 0.064(6) 0.000(4) 0.019(5) 0.011(4)
C54D 0.054(5) 0.052(5) 0.059(6) 0.001(4) 0.017(4) 0.011(4)
C54E 0.050(5) 0.052(5) 0.053(6) 0.000(4) 0.015(4) 0.010(4)
C54F 0.047(5) 0.048(5) 0.049(5) 0.000(4) 0.014(4) 0.011(4)
C1S 0.053(4) 0.053(5) 0.055(4) -0.002(4) 0.006(4) 0.003(4)
Cl1A 0.060(2) 0.053(2) 0.052(2) 0.000(2) 0.012(2) 0.002(2)
Cl1B 0.041(3) 0.085(5) 0.063(4) -0.016(4) -0.004(3) 0.007(3)
C2S 0.053(4) 0.053(5) 0.055(4) -0.002(4) 0.006(4) 0.003(4)
Cl2A 0.060(2) 0.053(2) 0.052(2) 0.000(2) 0.012(2) 0.002(2)
Cl2B 0.052(5) 0.071(6) 0.065(6) -0.016(5) -0.002(4) 0.008(5)
C3S 0.055(11) 0.018(7) 0.029(10) -0.001(7) -0.020(8) -0.001(7)
Cl3A 0.086(3) 0.0259(19) 0.039(3) 0.0080(18) 0.023(2) -0.018(2)
Cl3B 0.027(2) 0.0214(18) 0.086(4) 0.001(2) 0.015(2) -0.0031(15)

loop_
_atom_type_symbol
_atom_type_description
_atom_type_scat_dispersion_real
_atom_type_scat_dispersion_imag
_atom_type_scat_source
C C 0.0033 0.0016 'International Tables Vol C Tables 4.2.6.8 and 6.1.1.4'
H H 0.0000 0.0000 'International Tables Vol C Tables 4.2.6.8 and 6.1.1.4'
B B 0.0013 0.0007 'International Tables Vol C Tables 4.2.6.8 and 6.1.1.4'
O O 0.0106 0.0060 'International Tables Vol C Tables 4.2.6.8 and 6.1.1.4'
P P 0.1023 0.0942 'International Tables Vol C Tables 4.2.6.8 and 6.1.1.4'
Cl Cl 0.1484 0.1585 'International Tables Vol C Tables 4.2.6.8 and 6.1.1.4'
Os Os -1.2165 7.6030 'International Tables Vol C Tables 4.2.6.8 and 6.1.1.4'

loop_
_geom_angle_atom_site_label_1
_geom_angle_atom_site_label_2
_geom_angle_atom_site_label_3
_geom_angle
C1 Os1 C4 78.4(3)
C1 Os1 P1 92.1(2)
C4 Os1 P1 93.2(2)
C1 Os1 P2 91.5(2)
C4 Os1 P2 95.3(2)
P1 Os1 P2 171.33(7)
C1 Os1 Cl2 86.6(2)
C4 Os1 Cl2 164.5(2)
P1 Os1 Cl2 83.79(8)
P2 Os1 Cl2 88.54(9)
C1 Os1 Cl1 171.0(3)
C4 Os1 Cl1 93.2(2)
P1 Os1 Cl1 91.35(7)
P2 Os1 Cl1 86.27(7)
Cl2 Os1 Cl1 102.03(8)
C111 P1 C131 104.2(4)
C111 P1 C121 103.5(4)
C131 P1 C121 98.1(3)
C111 P1 Os1 112.4(3)
C131 P1 Os1 120.7(3)
C121 P1 Os1 115.7(3)
C211 P2 C221 104.2(4)
C211 P2 C231 108.2(4)
C221 P2 C231 98.0(4)
C211 P2 C23A 95.7(7)
C221 P2 C23A 104.8(6)
C231 P2 C23A 12.8(7)
C211 P2 Os1 114.0(3)
C221 P2 Os1 116.4(3)
C231 P2 Os1 114.5(3)
C23A P2 Os1 118.9(6)
C33A P3 C2 110.1(5)
C33A P3 C321 118.9(6)
C2 P3 C321 112.9(3)
C33A P3 C311 95.8(5)
C2 P3 C311 110.2(4)
C321 P3 C311 107.3(3)
C33A P3 C331 21.1(5)
C2 P3 C331 109.9(4)
C321 P3 C331 102.0(4)
C311 P3 C331 114.3(4)
C431 P4 C42A 89.0(8)
C431 P4 C5 110.5(6)
C42A P4 C5 117.8(6)
C431 P4 C411 106.0(6)
C42A P4 C411 113.7(5)
C5 P4 C411 115.8(4)
C431 P4 C421 106.0(8)
C42A P4 C421 17.4(5)
C5 P4 C421 113.0(6)
C411 P4 C421 104.8(6)
C431 P4 C43A 12.8(7)
C42A P4 C43A 101.4(6)
C5 P4 C43A 101.5(5)
C411 P4 C43A 103.2(4)
C421 P4 C43A 118.6(6)
C2 C1 Os1 121.0(6)
C1 C2 C3 113.1(7)
C1 C2 P3 122.4(6)
C3 C2 P3 124.4(5)
O1 C3 C2 114.7(6)
O1 C3 C4 114.3(7)
C2 C3 C4 109.7(6)
C5 C4 C3 120.6(8)
C5 C4 Os1 124.6(6)
C3 C4 Os1 114.6(6)
C4 C5 P4 133.4(7)
C116 C111 C112 116.3(8)
C116 C111 P1 121.4(6)
C112 C111 P1 122.3(6)
C113 C112 C111 122.1(8)
C112 C113 C114 120.2(9)
C115 C114 C113 119.7(10)
C114 C115 C116 120.3(9)
C115 C116 C111 121.4(8)
C126 C121 C122 118.6(7)
C126 C121 P1 122.0(7)
C122 C121 P1 118.9(6)
C123 C122 C121 121.9(8)
C124 C123 C122 118.7(10)
C125 C124 C123 120.5(9)
C124 C125 C126 122.1(9)
C121 C126 C125 118.1(9)
C132 C131 C136 118.0(7)
C132 C131 P1 118.5(6)
C136 C131 P1 123.2(6)
C131 C132 C133 119.8(7)
C134 C133 C132 120.1(8)
C133 C134 C135 121.1(7)
C136 C135 C134 120.3(7)
C135 C136 C131 120.6(8)
C212 C211 C216 116.9(10)
C212 C211 P2 121.6(8)
C216 C211 P2 121.5(7)
C213 C212 C211 120.5(11)
C212 C213 C214 121.2(10)
C215 C214 C213 118.5(11)
C214 C215 C216 120.4(10)
C215 C216 C211 122.5(9)
C226 C221 C222 118.5(8)
C226 C221 P2 117.2(7)
C222 C221 P2 124.0(8)
C223 C222 C221 121.6(10)
C224 C223 C222 119.4(9)
C223 C224 C225 120.8(9)
C226 C225 C224 119.2(10)
C221 C226 C225 120.3(9)
C232 C231 C236 120.0
C232 C231 P2 124.6(5)
C236 C231 P2 115.4(5)
C231 C232 C233 120.0
C234 C233 C232 120.0
C233 C234 C235 120.0
C234 C235 C236 120.0
C235 C236 C231 120.0
C23B C23A C23F 120.0
C23B C23A P2 113.9(10)
C23F C23A P2 124.9(10)
C23A C23B C23C 120.0
C23D C23C C23B 120.0
C23E C23D C23C 120.0
C23D C23E C23F 120.0
C23E C23F C23A 120.0
C316 C311 C312 117.6(9)
C316 C311 P3 122.5(7)
C312 C311 P3 119.8(7)
C313 C312 C311 119.7(9)
C312 C313 C314 121.9(10)
C315 C314 C313 119.2(11)
C314 C315 C316 120.7(9)
C315 C316 C311 120.8(8)
C326 C321 C322 116.7(8)
C326 C321 P3 123.2(6)
C322 C321 P3 120.1(6)
C323 C322 C321 120.3(8)
C324 C323 C322 121.6(8)
C323 C324 C325 119.8(9)
C324 C325 C326 120.1(8)
C325 C326 C321 121.5(8)
C332 C331 C336 120.0
C332 C331 P3 118.0(5)
C336 C331 P3 121.9(5)
C333 C332 C331 120.0
C332 C333 C334 120.0
C333 C334 C335 120.0
C336 C335 C334 120.0
C335 C336 C331 120.0
C33B C33A C33F 120.0
C33B C33A P3 126.6(7)
C33F C33A P3 113.2(7)
C33C C33B C33A 120.0
C33B C33C C33D 120.0
C33E C33D C33C 120.0
C33F C33E C33D 120.0
C33E C33F C33A 120.0
C416 C411 C412 119.8(7)
C416 C411 P4 118.2(6)
C412 C411 P4 122.0(7)
C413 C412 C411 120.4(9)
C412 C413 C414 120.4(9)
C415 C414 C413 118.2(7)
C414 C415 C416 121.5(8)
C411 C416 C415 119.6(8)
C422 C421 C426 120.0
C422 C421 P4 112.7(7)
C426 C421 P4 127.2(7)
C421 C422 C423 120.0
C424 C423 C422 120.0
C423 C424 C425 120.0
C424 C425 C426 120.0
C425 C426 C421 120.0
C42B C42A C42F 120.0
C42B C42A P4 124.3(7)
C42F C42A P4 115.7(7)
C42C C42B C42A 120.0
C42B C42C C42D 120.0
C42E C42D C42C 120.0
C42F C42E C42D 120.0
C42E C42F C42A 120.0
C432 C431 C436 120.0
C432 C431 P4 121.9(8)
C436 C431 P4 118.1(8)
C431 C432 C433 120.0
C434 C433 C432 120.0
C433 C434 C435 120.0
C436 C435 C434 120.0
C435 C436 C431 120.0
C43B C43A C43F 120.0
C43B C43A P4 123.8(6)
C43F C43A P4 116.2(6)
C43C C43B C43A 120.0
C43D C43C C43B 120.0
C43E C43D C43C 120.0
C43D C43E C43F 120.0
C43E C43F C43A 120.0
C53A B1 C541 85.1(9)
C53A B1 C511 117.4(12)
C541 B1 C511 112.7(9)
C53A B1 C521 115.0(11)
C541 B1 C521 119.7(9)
C511 B1 C521 106.4(7)
C53A B1 C531 16.2(8)
C541 B1 C531 101.0(8)
C511 B1 C531 107.9(9)
C521 B1 C531 108.4(9)
C53A B1 C54A 112.8(9)
C541 B1 C54A 28.6(6)
C511 B1 C54A 103.7(9)
C521 B1 C54A 99.5(9)
C531 B1 C54A 128.9(7)
C512 C511 C516 114.5(8)
C512 C511 B1 124.6(11)
C516 C511 B1 120.8(10)
C511 C512 C513 122.4(10)
C514 C513 C512 121.1(9)
C515 C514 C513 118.0(8)
C514 C515 C516 120.5(9)
C511 C516 C515 123.4(9)
C522 C521 C526 115.7(8)
C522 C521 B1 120.2(8)
C526 C521 B1 124.0(8)
C521 C522 C523 123.8(8)
C524 C523 C522 119.6(8)
C523 C524 C525 118.7(8)
C524 C525 C526 120.4(9)
C521 C526 C525 121.5(8)
C532 C531 C536 120.0
C532 C531 B1 121.6(7)
C536 C531 B1 118.0(7)
C533 C532 C531 120.0
C532 C533 C534 120.0
C535 C534 C533 120.0
C534 C535 C536 120.0
C535 C536 C531 120.0
B1 C53A C53B 120.7(10)
B1 C53A C53F 118.8(10)
C53B C53A C53F 120.0
C53C C53B C53A 120.0
C53B C53C C53D 120.0
C53E C53D C53C 120.0
C53D C53E C53F 120.0
C53E C53F C53A 120.0
C542 C541 C546 120.0
C542 C541 B1 122.1(7)
C546 C541 B1 117.6(7)
C541 C542 C543 120.0
C542 C543 C544 120.0
C545 C544 C543 120.0
C544 C545 C546 120.0
C545 C546 C541 120.0
C54B C54A C54F 120.0
C54B C54A B1 110.7(8)
C54F C54A B1 129.3(8)
C54A C54B C54C 120.0
C54D C54C C54B 120.0
C54E C54D C54C 120.0
C54F C54E C54D 120.0
C54E C54F C54A 120.0
Cl1A C1S Cl1B 102.7(9)
Cl3B C3S Cl3A 111.9(8)

loop_
_geom_bond_atom_site_label_1
_geom_bond_atom_site_label_2
_geom_bond_distance
Os1 C1 2.007(7)
Os1 C4 2.072(9)
Os1 P1 2.401(2)
Os1 P2 2.399(2)
Os1 Cl2 2.445(2)
Os1 Cl1 2.4486(19)
P1 C111 1.812(9)
P1 C131 1.820(7)
P1 C121 1.839(8)
P2 C211 1.783(10)
P2 C221 1.824(8)
P2 C231 1.845(6)
P2 C23A 1.891(13)
P3 C33A 1.714(8)
P3 C2 1.775(8)
P3 C321 1.781(8)
P3 C311 1.778(9)
P3 C331 1.890(7)
P4 C431 1.654(11)
P4 C42A 1.753(9)
P4 C5 1.772(8)
P4 C411 1.819(8)
P4 C421 1.919(11)
P4 C43A 1.988(9)
C1 C2 1.374(10)
C2 C3 1.499(11)
C3 O1 1.429(9)
C3 C4 1.499(10)
C4 C5 1.335(11)
C111 C116 1.394(10)
C111 C112 1.414(11)
C112 C113 1.341(14)
C113 C114 1.391(14)
C114 C115 1.360(13)
C115 C116 1.380(12)
C121 C126 1.410(11)
C121 C122 1.399(12)
C122 C123 1.381(11)
C123 C124 1.382(14)
C124 C125 1.360(14)
C125 C126 1.396(12)
C131 C132 1.378(11)
C131 C136 1.429(10)
C132 C133 1.418(10)
C133 C134 1.353(11)
C134 C135 1.364(12)
C135 C136 1.365(10)
C211 C212 1.387(13)
C211 C216 1.407(12)
C212 C213 1.390(16)
C213 C214 1.415(16)
C214 C215 1.355(14)
C215 C216 1.386(13)
C221 C226 1.397(13)
C221 C222 1.390(12)
C222 C223 1.401(12)
C223 C224 1.357(14)
C224 C225 1.410(14)
C225 C226 1.402(11)
C231 C232 1.3900
C231 C236 1.3900
C232 C233 1.3900
C233 C234 1.3900
C234 C235 1.3900
C235 C236 1.3900
C23A C23B 1.3900
C23A C23F 1.3900
C23B C23C 1.3900
C23C C23D 1.3900
C23D C23E 1.3900
C23E C23F 1.3900
C311 C316 1.398(10)
C311 C312 1.423(12)
C312 C313 1.345(16)
C313 C314 1.368(14)
C314 C315 1.378(13)
C315 C316 1.353(12)
C321 C326 1.394(10)
C321 C322 1.419(11)
C322 C323 1.379(12)
C323 C324 1.343(12)
C324 C325 1.382(12)
C325 C326 1.379(11)
C331 C332 1.3900
C331 C336 1.3900
C332 C333 1.3900
C333 C334 1.3900
C334 C335 1.3900
C335 C336 1.3900
C33A C33B 1.3900
C33A C33F 1.3900
C33B C33C 1.3900
C33C C33D 1.3900
C33D C33E 1.3900
C33E C33F 1.3900
C411 C416 1.367(11)
C411 C412 1.388(12)
C412 C413 1.367(12)
C413 C414 1.404(12)
C414 C415 1.370(11)
C415 C416 1.388(10)
C421 C422 1.3900
C421 C426 1.3900
C422 C423 1.3900
C423 C424 1.3900
C424 C425 1.3900
C425 C426 1.3900
C42A C42B 1.3900
C42A C42F 1.3900
C42B C42C 1.3900
C42C C42D 1.3900
C42D C42E 1.3900
C42E C42F 1.3900
C431 C432 1.3900
C431 C436 1.3900
C432 C433 1.3900
C433 C434 1.3900
C434 C435 1.3900
C435 C436 1.3900
C43A C43B 1.3900
C43A C43F 1.3900
C43B C43C 1.3900
C43C C43D 1.3900
C43D C43E 1.3900
C43E C43F 1.3900
B1 C53A 1.354(19)
B1 C541 1.554(12)
B1 C511 1.653(14)
B1 C521 1.663(13)
B1 C531 1.903(19)
B1 C54A 1.958(17)
C511 C512 1.396(13)
C511 C516 1.394(14)
C512 C513 1.400(11)
C513 C514 1.367(12)
C514 C515 1.379(12)
C515 C516 1.385(12)
C521 C522 1.377(11)
C521 C526 1.387(12)
C522 C523 1.397(11)
C523 C524 1.375(12)
C524 C525 1.379(12)
C525 C526 1.419(13)
C531 C532 1.3900
C531 C536 1.3900
C532 C533 1.3900
C533 C534 1.3900
C534 C535 1.3900
C535 C536 1.3900
C53A C53B 1.3900
C53A C53F 1.3900
C53B C53C 1.3900
C53C C53D 1.3900
C53D C53E 1.3900
C53E C53F 1.3900
C541 C542 1.3900
C541 C546 1.3900
C542 C543 1.3900
C543 C544 1.3900
C544 C545 1.3900
C545 C546 1.3900
C54A C54B 1.3900
C54A C54F 1.3900
C54B C54C 1.3900
C54C C54D 1.3900
C54D C54E 1.3900
C54E C54F 1.3900
C1S Cl1A 1.748(14)
C1S Cl1B 1.826(16)
C3S Cl3B 1.725(16)
C3S Cl3A 1.701(17)
